data_7715220
loop_
_publ_author_name
'Luff, Martin S.'
'Walther, Luis'
'Finze, Maik'
'Radius, Udo'

_publ_section_title
;
 NHC-ligated nickel(II) cyanoborate complexes and salts.
;
_journal_issue 12
_journal_name_full 'Dalton transactions (Cambridge, England : 2003)'
_journal_page_first 5391
_journal_page_last 5400
_journal_paper_doi 10.1039/d4dt00231h
_journal_volume 53
_journal_year 2024
_chemical_formula_moiety 'C36 H64 N8 Ni, 2(C4BN4), 2(C6H6)'
_chemical_formula_sum 'C56 H76 B2 N16 Ni'
_chemical_formula_weight 1053.65
_space_group_crystal_system orthorhombic
_space_group_IT_number 60
_space_group_name_Hall '-P 2n 2ab'
_space_group_name_H-M_alt 'P b c n'
_atom_sites_solution_hydrogens geom
_atom_sites_solution_primary dual
_atom_sites_solution_secondary difmap
_audit_creation_method SHELXL-2018/3
_audit_update_record
;
2024-01-24 deposited with the CCDC.	2024-02-21 downloaded from the CCDC.
;
_cell_angle_alpha 90
_cell_angle_beta 90
_cell_angle_gamma 90
_cell_formula_units_Z 4
_cell_length_a 18.2256(2)
_cell_length_b 15.88110(10)
_cell_length_c 20.8977(2)
_cell_measurement_reflns_used 23329
_cell_measurement_temperature 100(2)
_cell_measurement_theta_max 76.6650
_cell_measurement_theta_min 3.7290
_cell_volume 6048.68(10)
_computing_cell_refinement 'CrysAlisPro 1.171.41.93a (Rigaku OD, 2020)'
_computing_data_collection 'CrysAlisPro 1.171.41.93a (Rigaku OD, 2020)'
_computing_data_reduction 'CrysAlisPro 1.171.41.93a (Rigaku OD, 2020)'
_computing_molecular_graphics 'ShelXLe (Huebschle et all, 2011)'
_computing_publication_material 'SHELXL-2014/6 (Sheldrick, 2014)'
_computing_structure_refinement 'SHELXL-2018/3 (Sheldrick, 2018)'
_computing_structure_solution 'SHELXT 2014/5 (Sheldrick, 2014)'
_diffrn_ambient_temperature 100(2)
_diffrn_detector_area_resol_mean 10.0000
_diffrn_measured_fraction_theta_full 0.999
_diffrn_measured_fraction_theta_max 0.999
_diffrn_measurement_device_type 'XtaLAB Synergy, Dualflex, HyPix'
_diffrn_measurement_method '\w scans'
_diffrn_radiation_type CuK\a
_diffrn_radiation_wavelength 1.54184
_diffrn_reflns_av_R_equivalents 0.0358
_diffrn_reflns_av_unetI/netI 0.0227
_diffrn_reflns_Laue_measured_fraction_full 0.999
_diffrn_reflns_Laue_measured_fraction_max 0.999
_diffrn_reflns_limit_h_max 22
_diffrn_reflns_limit_h_min -22
_diffrn_reflns_limit_k_max 19
_diffrn_reflns_limit_k_min -19
_diffrn_reflns_limit_l_max 26
_diffrn_reflns_limit_l_min -25
_diffrn_reflns_number 47155
_diffrn_reflns_point_group_measured_fraction_full 0.999
_diffrn_reflns_point_group_measured_fraction_max 0.999
_diffrn_reflns_theta_full 72.000
_diffrn_reflns_theta_max 74.481
_diffrn_reflns_theta_min 3.692
_diffrn_source 'micro-focus sealed X-ray tube'
_exptl_absorpt_coefficient_mu 0.840
_exptl_absorpt_correction_T_max 1.00000
_exptl_absorpt_correction_T_min 0.61773
_exptl_absorpt_correction_type multi-scan
_exptl_absorpt_process_details
;
CrysAlisPro 1.171.41.92a (Rigaku Oxford Diffraction, 2020)
Empirical absorption correction using spherical harmonics,
implemented in SCALE3 ABSPACK scaling algorithm.
;
_exptl_crystal_colour yellow
_exptl_crystal_density_diffrn 1.157
_exptl_crystal_description block
_exptl_crystal_F_000 2248
_exptl_crystal_size_max 0.240
_exptl_crystal_size_mid 0.140
_exptl_crystal_size_min 0.120
_refine_diff_density_max 1.061
_refine_diff_density_min -0.365
_refine_diff_density_rms 0.075
_refine_ls_extinction_method none
_refine_ls_goodness_of_fit_ref 1.047
_refine_ls_hydrogen_treatment constr
_refine_ls_matrix_type full
_refine_ls_number_parameters 402
_refine_ls_number_reflns 6179
_refine_ls_number_restraints 290
_refine_ls_restrained_S_all 1.044
_refine_ls_R_factor_all 0.0747
_refine_ls_R_factor_gt 0.0707
_refine_ls_shift/su_max 0.000
_refine_ls_shift/su_mean 0.000
_refine_ls_structure_factor_coef Fsqd
_refine_ls_weighting_details 'w=1/[\s^2^(Fo^2^)+(0.0969P)^2^+10.0034P] where P=(Fo^2^+2Fc^2^)/3'
_refine_ls_weighting_scheme calc
_refine_ls_wR_factor_gt 0.1886
_refine_ls_wR_factor_ref 0.1921
_reflns_Friedel_coverage 0.000
_reflns_number_gt 5665
_reflns_number_total 6179
_reflns_threshold_expression 'I > 2\s(I)'
_cod_data_source_file d4dt00231h2.cif
_cod_data_source_block Compound_2d
_cod_depositor_comments 'Adding full bibliography for 7715213--7715230.cif.'
_cod_database_code 7715220
_shelx_shelxl_version_number 2018/3
_shelx_space_group_comment
;
The symmetry employed for this shelxl refinement is uniquely defined
by the following loop, which should always be used as a source of
symmetry information in preference to the above space-group names.
They are only intended as comments.
;
_shelx_estimated_absorpt_t_min 0.824
_shelx_estimated_absorpt_t_max 0.906

loop_
_space_group_symop_operation_xyz
'x, y, z'
'-x+1/2, -y+1/2, z+1/2'
'-x, y, -z+1/2'
'x+1/2, -y+1/2, -z'
'-x, -y, -z'
'x-1/2, y-1/2, -z-1/2'
'x, -y, z-1/2'
'-x-1/2, y-1/2, z'

loop_
_atom_site_label
_atom_site_type_symbol
_atom_site_fract_x
_atom_site_fract_y
_atom_site_fract_z
_atom_site_U_iso_or_equiv
_atom_site_adp_type
_atom_site_occupancy
_atom_site_site_symmetry_order
_atom_site_calc_flag
_atom_site_refinement_flags_posn
_atom_site_refinement_flags_adp
_atom_site_refinement_flags_occupancy
_atom_site_disorder_assembly
_atom_site_disorder_group
C1_1 C 0.47433(14) 0.46002(16) 0.31213(12) 0.0256(5) Uani 1 1 d . . . . .
C3_1 C 0.47925(16) 0.57344(18) 0.37774(13) 0.0344(6) Uani 1 1 d . . . . .
H3_1 H 0.497867 0.620830 0.400231 0.041 Uiso 1 1 calc R U . . .
C4_1 C 0.41035(16) 0.54400(18) 0.38003(13) 0.0345(6) Uani 1 1 d . . . . .
H4_1 H 0.371007 0.566290 0.404572 0.041 Uiso 1 1 calc R U . . .
N5_1 N 0.40757(12) 0.47489(14) 0.33978(10) 0.0284(5) Uani 1 1 d . . . . .
C6_1 C 0.59596(15) 0.53748(17) 0.32126(14) 0.0328(6) Uani 1 1 d . . . . .
H6_1 H 0.614354 0.489602 0.294636 0.039 Uiso 1 1 calc R U . . .
C7_1 C 0.60185(16) 0.61814(18) 0.28211(16) 0.0383(7) Uani 1 1 d . . . . .
H00E_1 H 0.653028 0.626980 0.269379 0.057 Uiso 1 1 calc R U . . .
H00J_1 H 0.585203 0.665939 0.307965 0.057 Uiso 1 1 calc R U . . .
H00M_1 H 0.571119 0.613365 0.243799 0.057 Uiso 1 1 calc R U . . .
C8_1 C 0.64255(16) 0.54315(19) 0.38113(15) 0.0394(7) Uani 1 1 d . . . . .
H00N_1 H 0.693716 0.553759 0.369192 0.059 Uiso 1 1 calc R U . . .
H00P_1 H 0.639350 0.490044 0.404854 0.059 Uiso 1 1 calc R U . . .
H8_1 H 0.624714 0.589313 0.408086 0.059 Uiso 1 1 calc R U . . .
C9_1 C 0.34163(15) 0.42235(17) 0.33366(13) 0.0332(6) Uani 1 1 d . . . . .
H9_1 H 0.350378 0.379886 0.299159 0.040 Uiso 1 1 calc R U . . .
C10_1 C 0.27445(15) 0.47500(19) 0.31534(15) 0.0378(6) Uani 1 1 d . . . . .
H00B_1 H 0.286321 0.510316 0.278304 0.057 Uiso 1 1 calc R U . . .
H00C_1 H 0.260426 0.510881 0.351477 0.057 Uiso 1 1 calc R U . . .
H00D_1 H 0.233596 0.437486 0.304510 0.057 Uiso 1 1 calc R U . . .
C11_1 C 0.32846(18) 0.3755(2) 0.39644(15) 0.0407(7) Uani 1 1 d . . . . .
H11_1 H 0.286791 0.337031 0.391408 0.061 Uiso 1 1 calc R U . . .
H00S_1 H 0.317724 0.416116 0.430454 0.061 Uiso 1 1 calc R U . . .
H00T_1 H 0.372415 0.343176 0.407721 0.061 Uiso 1 1 calc R U . . .
N2_1 N 0.51811(12) 0.52203(14) 0.33657(10) 0.0285(5) Uani 1 1 d . . . . .
C1_2 C 0.52567(14) 0.28667(16) 0.18819(12) 0.0265(5) Uani 1 1 d . . . . .
N2_2 N 0.49521(13) 0.27213(15) 0.12963(11) 0.0308(5) Uani 1 1 d . . . . .
C3_2 C 0.52851(18) 0.20437(18) 0.09930(13) 0.0365(6) Uani 1 1 d . . . . .
H3_2 H 0.516441 0.182089 0.058448 0.044 Uiso 1 1 calc R U . . .
C4_2 C 0.58102(16) 0.17652(18) 0.13895(13) 0.0345(6) Uani 1 1 d . . . . .
H4_2 H 0.613750 0.131074 0.131264 0.041 Uiso 1 1 calc R U . . .
N5_2 N 0.57854(12) 0.22647(14) 0.19322(11) 0.0287(5) Uani 1 1 d . . . . .
C6_2 C 0.43661(17) 0.32141(19) 0.09895(13) 0.0370(6) Uani 1 1 d . . . . .
H6_2 H 0.416619 0.362045 0.131076 0.044 Uiso 1 1 calc R U . . .
C7_2 C 0.4667(2) 0.3709(2) 0.04312(15) 0.0542(10) Uani 1 1 d . . . . .
H010_2 H 0.488009 0.332088 0.011748 0.081 Uiso 1 1 calc R U . . .
H011_2 H 0.504705 0.409720 0.058350 0.081 Uiso 1 1 calc R U . . .
H012_2 H 0.427007 0.403028 0.023042 0.081 Uiso 1 1 calc R U . . .
C8_2 C 0.3740(2) 0.2627(2) 0.07761(17) 0.0534(9) Uani 1 1 d . . . . .
H013_2 H 0.337119 0.295323 0.054168 0.080 Uiso 1 1 calc R U . . .
H014_2 H 0.351305 0.236905 0.115327 0.080 Uiso 1 1 calc R U . . .
H015_2 H 0.393759 0.218540 0.049762 0.080 Uiso 1 1 calc R U . . .
C9_2 C 0.62726(15) 0.21201(17) 0.24904(12) 0.0298(5) Uani 1 1 d . . . . .
H9_2 H 0.619235 0.258347 0.280676 0.036 Uiso 1 1 calc R U . . .
C10_2 C 0.70719(17) 0.2119(2) 0.22969(17) 0.0442(7) Uani 1 1 d . . . . .
H00U_2 H 0.716367 0.165161 0.200175 0.066 Uiso 1 1 calc R U . . .
H00V_2 H 0.737926 0.205335 0.267842 0.066 Uiso 1 1 calc R U . . .
H00W_2 H 0.719091 0.265282 0.208519 0.066 Uiso 1 1 calc R U . . .
C11_2 C 0.6054(2) 0.12798(19) 0.28042(16) 0.0443(7) Uani 1 1 d . . . . .
H00X_2 H 0.553226 0.129360 0.291612 0.066 Uiso 1 1 calc R U . . .
H00Y_2 H 0.634656 0.119359 0.319236 0.066 Uiso 1 1 calc R U . . .
H00Z_2 H 0.614506 0.081736 0.250402 0.066 Uiso 1 1 calc R U . . .
B1_3 B 0.83095(18) 0.38678(19) 0.42972(15) 0.0314(6) Uani 1 1 d . . . . .
C2_3 C 0.88505(15) 0.30804(17) 0.42965(12) 0.0308(6) Uani 1 1 d . . . . .
N3_3 N 0.92343(15) 0.25152(16) 0.42940(13) 0.0424(6) Uani 1 1 d . . . . .
C4_3 C 0.87608(18) 0.47209(18) 0.42649(15) 0.0404(7) Uani 1 1 d . . . . .
N5_3 N 0.9085(2) 0.53409(18) 0.42596(17) 0.0582(8) Uani 1 1 d . . . . .
C6_3 C 0.78400(16) 0.38677(18) 0.49428(14) 0.0354(6) Uani 1 1 d . . . . .
N7_3 N 0.75002(16) 0.38725(19) 0.54036(15) 0.0512(7) Uani 1 1 d . . . . .
C8_3 C 0.77775(18) 0.38043(19) 0.36932(15) 0.0414(7) Uani 1 1 d . . . . .
N9_3 N 0.73780(19) 0.37577(19) 0.32687(15) 0.0553(8) Uani 1 1 d . . . . .
C1_41 C 0.8643(3) 0.6999(3) 0.6050(3) 0.0517(10) Uani 0.790(6) 1 d D U P A 1
H1_41 H 0.837572 0.742938 0.583731 0.062 Uiso 0.790(6) 1 calc R U P A 1
C2_41 C 0.8847(3) 0.6281(3) 0.5722(2) 0.0481(10) Uani 0.790(6) 1 d D U P A 1
H2_41 H 0.871445 0.621419 0.528524 0.058 Uiso 0.790(6) 1 calc R U P A 1
C3_41 C 0.9244(2) 0.5658(3) 0.6031(2) 0.0472(10) Uani 0.790(6) 1 d D U P A 1
H3_41 H 0.939613 0.517281 0.579985 0.057 Uiso 0.790(6) 1 calc R U P A 1
C4_41 C 0.9424(3) 0.5736(4) 0.6681(3) 0.0563(10) Uani 0.790(6) 1 d D U P A 1
H4_41 H 0.968631 0.530773 0.689995 0.068 Uiso 0.790(6) 1 calc R U P A 1
C5_41 C 0.9198(3) 0.6479(4) 0.6995(3) 0.0611(10) Uani 0.790(6) 1 d D U P A 1
H5_41 H 0.930743 0.655613 0.743571 0.073 Uiso 0.790(6) 1 calc R U P A 1
C6_41 C 0.8824(3) 0.7088(4) 0.6669(3) 0.0551(10) Uani 0.790(6) 1 d D U P A 1
H6_41 H 0.868769 0.758971 0.688681 0.066 Uiso 0.790(6) 1 calc R U P A 1
C1_42 C 0.8892(10) 0.6798(10) 0.7042(9) 0.0555(15) Uani 0.210(6) 1 d D U P A 2
H1_42 H 0.875553 0.703263 0.744269 0.067 Uiso 0.210(6) 1 calc R U P A 2
C2_42 C 0.9247(9) 0.6040(11) 0.7034(9) 0.0553(14) Uani 0.210(6) 1 d D U P A 2
H2_42 H 0.938655 0.577761 0.742423 0.066 Uiso 0.210(6) 1 calc R U P A 2
C3_42 C 0.9403(11) 0.5658(12) 0.6454(10) 0.0549(14) Uani 0.210(6) 1 d D U P A 2
H3_42 H 0.967825 0.515048 0.643801 0.066 Uiso 0.210(6) 1 calc R U P A 2
C4_42 C 0.9140(11) 0.6042(12) 0.5883(9) 0.0535(13) Uani 0.210(6) 1 d D U P A 2
H4_42 H 0.918141 0.576432 0.548214 0.064 Uiso 0.210(6) 1 calc R U P A 2
C5_42 C 0.8816(11) 0.6844(13) 0.5929(9) 0.0535(14) Uani 0.210(6) 1 d D U P A 2
H5_42 H 0.865812 0.712120 0.555096 0.064 Uiso 0.210(6) 1 calc R U P A 2
C6_42 C 0.8726(13) 0.7228(12) 0.6500(9) 0.0547(14) Uani 0.210(6) 1 d D U P A 2
H6_42 H 0.854944 0.778962 0.652238 0.066 Uiso 0.210(6) 1 calc R U P A 2
Ni1_5 Ni 0.500000 0.37363(3) 0.250000 0.01657(17) Uani 1 2 d S T P . .

loop_
_atom_site_aniso_label
_atom_site_aniso_U_11
_atom_site_aniso_U_22
_atom_site_aniso_U_33
_atom_site_aniso_U_23
_atom_site_aniso_U_13
_atom_site_aniso_U_12
C1_1 0.0243(11) 0.0258(12) 0.0266(11) 0.0005(9) 0.0028(9) -0.0045(9)
C3_1 0.0384(14) 0.0326(14) 0.0321(13) -0.0105(11) 0.0102(11) -0.0089(11)
C4_1 0.0353(14) 0.0349(14) 0.0334(14) -0.0129(11) 0.0129(11) -0.0080(11)
N5_1 0.0268(11) 0.0292(11) 0.0292(11) -0.0065(9) 0.0075(8) -0.0051(8)
C6_1 0.0270(13) 0.0317(13) 0.0396(14) -0.0037(11) 0.0033(11) -0.0081(10)
C7_1 0.0327(14) 0.0346(14) 0.0476(17) 0.0014(12) 0.0071(12) -0.0097(11)
C8_1 0.0328(14) 0.0374(15) 0.0482(17) -0.0082(13) -0.0038(13) -0.0099(12)
C9_1 0.0344(14) 0.0299(13) 0.0354(14) -0.0087(11) 0.0108(11) -0.0105(11)
C10_1 0.0253(13) 0.0414(15) 0.0468(16) -0.0093(13) 0.0087(12) -0.0014(11)
C11_1 0.0394(16) 0.0414(16) 0.0413(16) -0.0023(12) 0.0131(13) -0.0074(13)
N2_1 0.0290(11) 0.0281(11) 0.0283(10) -0.0045(9) 0.0053(9) -0.0062(8)
C1_2 0.0259(12) 0.0276(12) 0.0260(11) 0.0012(10) -0.0006(9) 0.0032(10)
N2_2 0.0356(12) 0.0309(11) 0.0260(11) -0.0045(9) 0.0016(9) 0.0076(9)
C3_2 0.0494(17) 0.0310(13) 0.0289(13) -0.0061(11) 0.0047(12) 0.0099(12)
C4_2 0.0392(15) 0.0288(13) 0.0356(14) -0.0038(11) 0.0044(11) 0.0084(11)
N5_2 0.0281(11) 0.0275(10) 0.0303(11) -0.0008(8) 0.0000(9) 0.0057(8)
C6_2 0.0446(16) 0.0414(15) 0.0250(12) -0.0056(11) -0.0074(11) 0.0101(13)
C7_2 0.075(2) 0.062(2) 0.0252(14) 0.0036(13) 0.0048(15) 0.0369(19)
C8_2 0.0518(19) 0.059(2) 0.0490(19) -0.0202(16) -0.0232(16) 0.0165(17)
C9_2 0.0296(13) 0.0302(13) 0.0296(13) 0.0025(10) -0.0044(10) 0.0090(11)
C10_2 0.0316(15) 0.0455(17) 0.0556(18) 0.0017(14) -0.0040(13) 0.0122(13)
C11_2 0.0524(19) 0.0353(15) 0.0451(17) 0.0086(13) -0.0057(14) 0.0084(13)
B1_3 0.0336(15) 0.0274(14) 0.0333(15) -0.0007(11) -0.0017(12) 0.0082(12)
C2_3 0.0352(14) 0.0297(13) 0.0274(12) -0.0022(10) -0.0007(10) 0.0061(11)
N3_3 0.0476(15) 0.0371(13) 0.0425(14) -0.0061(11) -0.0037(11) 0.0154(12)
C4_3 0.0450(17) 0.0310(14) 0.0453(16) 0.0052(12) 0.0042(13) 0.0081(13)
N5_3 0.068(2) 0.0355(15) 0.071(2) 0.0069(14) 0.0086(16) -0.0028(14)
C6_3 0.0296(13) 0.0336(14) 0.0430(16) -0.0121(12) 0.0000(12) 0.0019(11)
N7_3 0.0421(15) 0.0605(18) 0.0511(16) -0.0209(14) 0.0125(13) -0.0059(13)
C8_3 0.0450(17) 0.0387(16) 0.0406(16) 0.0052(12) -0.0059(14) 0.0111(13)
N9_3 0.0606(19) 0.0559(18) 0.0493(17) 0.0086(13) -0.0139(15) 0.0097(14)
C1_41 0.041(2) 0.0401(18) 0.074(2) -0.0043(17) 0.0149(16) -0.0014(15)
C2_41 0.0460(19) 0.0358(18) 0.062(2) 0.0070(15) 0.0164(16) 0.0007(15)
C3_41 0.0416(17) 0.0369(18) 0.063(2) 0.0049(16) 0.0146(16) 0.0020(15)
C4_41 0.0405(17) 0.0580(19) 0.070(2) -0.0008(19) 0.0030(18) 0.0002(16)
C5_41 0.0415(18) 0.065(2) 0.077(2) -0.0139(19) -0.0026(17) -0.0019(18)
C6_41 0.0386(18) 0.050(2) 0.076(2) -0.0152(18) 0.0071(18) -0.0048(15)
C1_42 0.040(3) 0.052(3) 0.075(3) -0.012(3) 0.004(3) -0.003(3)
C2_42 0.039(2) 0.053(3) 0.074(3) -0.010(3) 0.001(2) -0.002(2)
C3_42 0.041(2) 0.052(3) 0.071(3) -0.006(2) 0.006(2) 0.000(2)
C4_42 0.043(2) 0.047(2) 0.070(2) -0.002(2) 0.013(2) 0.001(2)
C5_42 0.043(3) 0.046(2) 0.071(3) -0.004(2) 0.013(2) -0.002(2)
C6_42 0.039(3) 0.050(3) 0.074(3) -0.009(2) 0.009(3) -0.002(2)
Ni1_5 0.0170(3) 0.0168(3) 0.0160(3) 0.000 0.00215(19) 0.000

loop_
_atom_type_symbol
_atom_type_description
_atom_type_scat_dispersion_real
_atom_type_scat_dispersion_imag
_atom_type_scat_source
C C 0.0181 0.0091 'International Tables Vol C Tables 4.2.6.8 and 6.1.1.4'
H H 0.0000 0.0000 'International Tables Vol C Tables 4.2.6.8 and 6.1.1.4'
B B 0.0090 0.0039 'International Tables Vol C Tables 4.2.6.8 and 6.1.1.4'
N N 0.0311 0.0180 'International Tables Vol C Tables 4.2.6.8 and 6.1.1.4'
Ni Ni -3.0029 0.5091 'International Tables Vol C Tables 4.2.6.8 and 6.1.1.4'

loop_
_geom_angle_atom_site_label_1
_geom_angle_atom_site_label_2
_geom_angle_atom_site_label_3
_geom_angle
_geom_angle_site_symmetry_1
_geom_angle_site_symmetry_3
_geom_angle_publ_flag
N2_1 C1_1 N5_1 103.7(2) . . ?
N2_1 C1_1 Ni1_5 128.11(18) . . ?
N5_1 C1_1 Ni1_5 128.13(18) . . ?
C4_1 C3_1 N2_1 107.2(2) . . ?
C4_1 C3_1 H3_1 126.4 . . ?
N2_1 C3_1 H3_1 126.4 . . ?
C3_1 C4_1 N5_1 106.8(2) . . ?
C3_1 C4_1 H4_1 126.6 . . ?
N5_1 C4_1 H4_1 126.6 . . ?
C1_1 N5_1 C4_1 111.2(2) . . ?
C1_1 N5_1 C9_1 126.4(2) . . ?
C4_1 N5_1 C9_1 122.2(2) . . ?
N2_1 C6_1 C8_1 111.7(2) . . ?
N2_1 C6_1 C7_1 108.9(2) . . ?
C8_1 C6_1 C7_1 110.7(2) . . ?
N2_1 C6_1 H6_1 108.5 . . ?
C8_1 C6_1 H6_1 108.5 . . ?
C7_1 C6_1 H6_1 108.5 . . ?
C6_1 C7_1 H00E_1 109.5 . . ?
C6_1 C7_1 H00J_1 109.5 . . ?
H00E_1 C7_1 H00J_1 109.5 . . ?
C6_1 C7_1 H00M_1 109.5 . . ?
H00E_1 C7_1 H00M_1 109.5 . . ?
H00J_1 C7_1 H00M_1 109.5 . . ?
C6_1 C8_1 H00N_1 109.5 . . ?
C6_1 C8_1 H00P_1 109.5 . . ?
H00N_1 C8_1 H00P_1 109.5 . . ?
C6_1 C8_1 H8_1 109.5 . . ?
H00N_1 C8_1 H8_1 109.5 . . ?
H00P_1 C8_1 H8_1 109.5 . . ?
N5_1 C9_1 C11_1 109.3(2) . . ?
N5_1 C9_1 C10_1 111.5(2) . . ?
C11_1 C9_1 C10_1 110.8(2) . . ?
N5_1 C9_1 H9_1 108.4 . . ?
C11_1 C9_1 H9_1 108.4 . . ?
C10_1 C9_1 H9_1 108.4 . . ?
C9_1 C10_1 H00B_1 109.5 . . ?
C9_1 C10_1 H00C_1 109.5 . . ?
H00B_1 C10_1 H00C_1 109.5 . . ?
C9_1 C10_1 H00D_1 109.5 . . ?
H00B_1 C10_1 H00D_1 109.5 . . ?
H00C_1 C10_1 H00D_1 109.5 . . ?
C9_1 C11_1 H11_1 109.5 . . ?
C9_1 C11_1 H00S_1 109.5 . . ?
H11_1 C11_1 H00S_1 109.5 . . ?
C9_1 C11_1 H00T_1 109.5 . . ?
H11_1 C11_1 H00T_1 109.5 . . ?
H00S_1 C11_1 H00T_1 109.5 . . ?
C1_1 N2_1 C3_1 111.1(2) . . ?
C1_1 N2_1 C6_1 126.9(2) . . ?
C3_1 N2_1 C6_1 122.0(2) . . ?
N5_2 C1_2 N2_2 103.8(2) . . ?
N5_2 C1_2 Ni1_5 128.07(19) . . ?
N2_2 C1_2 Ni1_5 128.13(19) . . ?
C1_2 N2_2 C3_2 111.3(2) . . ?
C1_2 N2_2 C6_2 126.6(2) . . ?
C3_2 N2_2 C6_2 122.1(2) . . ?
C4_2 C3_2 N2_2 106.6(2) . . ?
C4_2 C3_2 H3_2 126.7 . . ?
N2_2 C3_2 H3_2 126.7 . . ?
C3_2 C4_2 N5_2 107.1(2) . . ?
C3_2 C4_2 H4_2 126.5 . . ?
N5_2 C4_2 H4_2 126.5 . . ?
C1_2 N5_2 C4_2 111.2(2) . . ?
C1_2 N5_2 C9_2 126.4(2) . . ?
C4_2 N5_2 C9_2 122.4(2) . . ?
N2_2 C6_2 C7_2 110.5(3) . . ?
N2_2 C6_2 C8_2 110.0(3) . . ?
C7_2 C6_2 C8_2 111.2(3) . . ?
N2_2 C6_2 H6_2 108.4 . . ?
C7_2 C6_2 H6_2 108.4 . . ?
C8_2 C6_2 H6_2 108.4 . . ?
C6_2 C7_2 H010_2 109.5 . . ?
C6_2 C7_2 H011_2 109.5 . . ?
H010_2 C7_2 H011_2 109.5 . . ?
C6_2 C7_2 H012_2 109.5 . . ?
H010_2 C7_2 H012_2 109.5 . . ?
H011_2 C7_2 H012_2 109.5 . . ?
C6_2 C8_2 H013_2 109.5 . . ?
C6_2 C8_2 H014_2 109.5 . . ?
H013_2 C8_2 H014_2 109.5 . . ?
C6_2 C8_2 H015_2 109.5 . . ?
H013_2 C8_2 H015_2 109.5 . . ?
H014_2 C8_2 H015_2 109.5 . . ?
N5_2 C9_2 C10_2 111.5(2) . . ?
N5_2 C9_2 C11_2 108.3(2) . . ?
C10_2 C9_2 C11_2 111.2(2) . . ?
N5_2 C9_2 H9_2 108.6 . . ?
C10_2 C9_2 H9_2 108.6 . . ?
C11_2 C9_2 H9_2 108.6 . . ?
C9_2 C10_2 H00U_2 109.5 . . ?
C9_2 C10_2 H00V_2 109.5 . . ?
H00U_2 C10_2 H00V_2 109.5 . . ?
C9_2 C10_2 H00W_2 109.5 . . ?
H00U_2 C10_2 H00W_2 109.5 . . ?
H00V_2 C10_2 H00W_2 109.5 . . ?
C9_2 C11_2 H00X_2 109.5 . . ?
C9_2 C11_2 H00Y_2 109.5 . . ?
H00X_2 C11_2 H00Y_2 109.5 . . ?
C9_2 C11_2 H00Z_2 109.5 . . ?
H00X_2 C11_2 H00Z_2 109.5 . . ?
H00Y_2 C11_2 H00Z_2 109.5 . . ?
C4_3 B1_3 C2_3 110.5(2) . . ?
C4_3 B1_3 C8_3 109.6(2) . . ?
C2_3 B1_3 C8_3 109.0(2) . . ?
C4_3 B1_3 C6_3 108.3(2) . . ?
C2_3 B1_3 C6_3 109.4(2) . . ?
C8_3 B1_3 C6_3 110.0(2) . . ?
N3_3 C2_3 B1_3 179.6(3) . . ?
N5_3 C4_3 B1_3 178.1(4) . . ?
N7_3 C6_3 B1_3 179.5(4) . . ?
N9_3 C8_3 B1_3 178.2(4) . . ?
C6_41 C1_41 C2_41 120.0(5) . . ?
C6_41 C1_41 H1_41 120.0 . . ?
C2_41 C1_41 H1_41 120.0 . . ?
C1_41 C2_41 C3_41 120.0(5) . . ?
C1_41 C2_41 H2_41 120.0 . . ?
C3_41 C2_41 H2_41 120.0 . . ?
C2_41 C3_41 C4_41 120.6(5) . . ?
C2_41 C3_41 H3_41 119.7 . . ?
C4_41 C3_41 H3_41 119.7 . . ?
C3_41 C4_41 C5_41 117.2(5) . . ?
C3_41 C4_41 H4_41 121.4 . . ?
C5_41 C4_41 H4_41 121.4 . . ?
C6_41 C5_41 C4_41 120.4(5) . . ?
C6_41 C5_41 H5_41 119.8 . . ?
C4_41 C5_41 H5_41 119.8 . . ?
C1_41 C6_41 C5_41 121.9(5) . . ?
C1_41 C6_41 H6_41 119.1 . . ?
C5_41 C6_41 H6_41 119.1 . . ?
C6_42 C1_42 C2_42 122.6(17) . . ?
C6_42 C1_42 H1_42 118.7 . . ?
C2_42 C1_42 H1_42 118.7 . . ?
C1_42 C2_42 C3_42 119.6(16) . . ?
C1_42 C2_42 H2_42 120.2 . . ?
C3_42 C2_42 H2_42 120.2 . . ?
C2_42 C3_42 C4_42 118.5(15) . . ?
C2_42 C3_42 H3_42 120.8 . . ?
C4_42 C3_42 H3_42 120.8 . . ?
C5_42 C4_42 C3_42 118.1(16) . . ?
C5_42 C4_42 H4_42 120.9 . . ?
C3_42 C4_42 H4_42 120.9 . . ?
C6_42 C5_42 C4_42 121.4(16) . . ?
C6_42 C5_42 H5_42 119.3 . . ?
C4_42 C5_42 H5_42 119.3 . . ?
C5_42 C6_42 C1_42 118.9(16) . . ?
C5_42 C6_42 H6_42 120.5 . . ?
C1_42 C6_42 H6_42 120.5 . . ?
C1_1 Ni1_5 C1_1 90.33(14) . 3_655 ?
C1_1 Ni1_5 C1_2 179.68(11) . . ?
C1_1 Ni1_5 C1_2 89.98(10) 3_655 . ?
C1_1 Ni1_5 C1_2 89.98(10) . 3_655 ?
C1_1 Ni1_5 C1_2 179.68(11) 3_655 3_655 ?
C1_2 Ni1_5 C1_2 89.70(15) . 3_655 ?

loop_
_geom_bond_atom_site_label_1
_geom_bond_atom_site_label_2
_geom_bond_distance
_geom_bond_site_symmetry_2
_geom_bond_publ_flag
C1_1 N2_1 1.366(3) . ?
C1_1 N5_1 1.368(3) . ?
C1_1 Ni1_5 1.946(3) . ?
C3_1 C4_1 1.341(4) . ?
C3_1 N2_1 1.381(3) . ?
C3_1 H3_1 0.9500 . ?
C4_1 N5_1 1.384(3) . ?
C4_1 H4_1 0.9500 . ?
N5_1 C9_1 1.469(3) . ?
C6_1 N2_1 1.475(3) . ?
C6_1 C8_1 1.515(4) . ?
C6_1 C7_1 1.524(4) . ?
C6_1 H6_1 1.0000 . ?
C7_1 H00E_1 0.9800 . ?
C7_1 H00J_1 0.9800 . ?
C7_1 H00M_1 0.9800 . ?
C8_1 H00N_1 0.9800 . ?
C8_1 H00P_1 0.9800 . ?
C8_1 H8_1 0.9800 . ?
C9_1 C11_1 1.527(4) . ?
C9_1 C10_1 1.531(4) . ?
C9_1 H9_1 1.0000 . ?
C10_1 H00B_1 0.9800 . ?
C10_1 H00C_1 0.9800 . ?
C10_1 H00D_1 0.9800 . ?
C11_1 H11_1 0.9800 . ?
C11_1 H00S_1 0.9800 . ?
C11_1 H00T_1 0.9800 . ?
C1_2 N5_2 1.361(3) . ?
C1_2 N2_2 1.363(3) . ?
C1_2 Ni1_5 1.948(3) . ?
N2_2 C3_2 1.388(3) . ?
N2_2 C6_2 1.471(4) . ?
C3_2 C4_2 1.341(4) . ?
C3_2 H3_2 0.9500 . ?
C4_2 N5_2 1.385(3) . ?
C4_2 H4_2 0.9500 . ?
N5_2 C9_2 1.484(3) . ?
C6_2 C7_2 1.510(5) . ?
C6_2 C8_2 1.539(5) . ?
C6_2 H6_2 1.0000 . ?
C7_2 H010_2 0.9800 . ?
C7_2 H011_2 0.9800 . ?
C7_2 H012_2 0.9800 . ?
C8_2 H013_2 0.9800 . ?
C8_2 H014_2 0.9800 . ?
C8_2 H015_2 0.9800 . ?
C9_2 C10_2 1.512(4) . ?
C9_2 C11_2 1.539(4) . ?
C9_2 H9_2 1.0000 . ?
C10_2 H00U_2 0.9800 . ?
C10_2 H00V_2 0.9800 . ?
C10_2 H00W_2 0.9800 . ?
C11_2 H00X_2 0.9800 . ?
C11_2 H00Y_2 0.9800 . ?
C11_2 H00Z_2 0.9800 . ?
B1_3 C4_3 1.586(4) . ?
B1_3 C2_3 1.592(4) . ?
B1_3 C8_3 1.595(4) . ?
B1_3 C6_3 1.598(4) . ?
C2_3 N3_3 1.138(4) . ?
C4_3 N5_3 1.148(4) . ?
C6_3 N7_3 1.145(4) . ?
C8_3 N9_3 1.150(4) . ?
C1_41 C6_41 1.343(7) . ?
C1_41 C2_41 1.381(6) . ?
C1_41 H1_41 0.9500 . ?
C2_41 C3_41 1.385(6) . ?
C2_41 H2_41 0.9500 . ?
C3_41 C4_41 1.403(7) . ?
C3_41 H3_41 0.9500 . ?
C4_41 C5_41 1.412(7) . ?
C4_41 H4_41 0.9500 . ?
C5_41 C6_41 1.365(8) . ?
C5_41 H5_41 0.9500 . ?
C6_41 H6_41 0.9500 . ?
C1_42 C6_42 1.356(15) . ?
C1_42 C2_42 1.366(14) . ?
C1_42 H1_42 0.9500 . ?
C2_42 C3_42 1.385(15) . ?
C2_42 H2_42 0.9500 . ?
C3_42 C4_42 1.423(15) . ?
C3_42 H3_42 0.9500 . ?
C4_42 C5_42 1.407(15) . ?
C4_42 H4_42 0.9500 . ?
C5_42 C6_42 1.350(15) . ?
C5_42 H5_42 0.9500 . ?
C6_42 H6_42 0.9500 . ?
